data_4109479
loop_
_publ_author_name
'Sushanta K. Pal'
'Mikhail E. Itkis'
'Fook S. Tham'
'Robert W. Reed'
'Richard T. Oakley'
'Bruno Donnadieu'
'Robert C. Haddon'

_publ_section_title
;
 Phenalenyl-Based Neutral Radical Molecular Conductors: Substituent
 Effects on Solid-State Structures and Properties
;
_journal_name_full 'Journal of the American Chemical Society'
_journal_page_first 7163
_journal_page_last 7174
_journal_paper_doi 10.1021/ja070103i
_journal_volume 129
_journal_year 2007
_chemical_formula_sum 'C40 H40 B N2 O2'
_chemical_formula_weight 591.55
_chemical_name_systematic
;
 ?
;
_space_group_IT_number 13
_symmetry_cell_setting monoclinic
_symmetry_space_group_name_Hall '-P 2yac'
_symmetry_space_group_name_H-M 'P 1 2/n 1'
_atom_sites_solution_hydrogens geom
_atom_sites_solution_primary direct
_atom_sites_solution_secondary difmap
_audit_creation_method SHELXL-97
_cell_angle_alpha 90.00
_cell_angle_beta 92.8950(10)
_cell_angle_gamma 90.00
_cell_formula_units_Z 2
_cell_length_a 9.5948(4)
_cell_length_b 9.3265(4)
_cell_length_c 16.4410(7)
_cell_measurement_reflns_used 6215
_cell_measurement_temperature 100(2)
_cell_measurement_theta_max 31.40
_cell_measurement_theta_min 2.41
_cell_volume 1469.36(11)
_computing_cell_refinement 'Bruker SMART'
_computing_data_collection 'Bruker SMART'
_computing_data_reduction 'Bruker SAINT'
_computing_molecular_graphics 'Bruker SHELXTL'
_computing_publication_material 'Bruker SHELXTL'
_computing_structure_refinement 'SHELXL-97 (Sheldrick, 1997)'
_computing_structure_solution 'SHELXS-97 (Sheldrick, 1990)'
_diffrn_ambient_temperature 100(2)
_diffrn_measured_fraction_theta_full 0.998
_diffrn_measured_fraction_theta_max 0.998
_diffrn_measurement_device_type 'CCD area detector'
_diffrn_measurement_method 'phi and omega scans'
_diffrn_radiation_monochromator graphite
_diffrn_radiation_source 'Normal-focus sealed tube'
_diffrn_radiation_type MoK\a
_diffrn_radiation_wavelength 0.71073
_diffrn_reflns_av_R_equivalents 0.0249
_diffrn_reflns_av_sigmaI/netI 0.0213
_diffrn_reflns_limit_h_max 13
_diffrn_reflns_limit_h_min -13
_diffrn_reflns_limit_k_max 13
_diffrn_reflns_limit_k_min -13
_diffrn_reflns_limit_l_max 23
_diffrn_reflns_limit_l_min -23
_diffrn_reflns_number 22479
_diffrn_reflns_theta_full 30.51
_diffrn_reflns_theta_max 30.51
_diffrn_reflns_theta_min 2.18
_exptl_absorpt_coefficient_mu 0.081
_exptl_absorpt_correction_T_max 0.9946
_exptl_absorpt_correction_T_min 0.9503
_exptl_absorpt_correction_type multi-scan
_exptl_absorpt_process_details 'Bruker SADABS'
_exptl_crystal_colour black
_exptl_crystal_density_diffrn 1.337
_exptl_crystal_density_meas 0
_exptl_crystal_description 'needle frag'
_exptl_crystal_F_000 630
_exptl_crystal_size_max 0.63
_exptl_crystal_size_mid 0.24
_exptl_crystal_size_min 0.07
_refine_diff_density_max 0.419
_refine_diff_density_min -0.199
_refine_diff_density_rms 0.052
_refine_ls_extinction_method none
_refine_ls_goodness_of_fit_ref 1.031
_refine_ls_hydrogen_treatment mixed
_refine_ls_matrix_type full
_refine_ls_number_parameters 262
_refine_ls_number_reflns 4487
_refine_ls_number_restraints 264
_refine_ls_restrained_S_all 1.017
_refine_ls_R_factor_all 0.0621
_refine_ls_R_factor_gt 0.0477
_refine_ls_shift/su_max 0.001
_refine_ls_shift/su_mean 0.000
_refine_ls_structure_factor_coef Fsqd
_refine_ls_weighting_details 'calc w=1/[\s^2^(Fo^2^)+(0.0966P)^2^+0.1505P] where P=(Fo^2^+2Fc^2^)/3'
_refine_ls_weighting_scheme calc
_refine_ls_wR_factor_gt 0.1362
_refine_ls_wR_factor_ref 0.1480
_reflns_number_gt 3403
_reflns_number_total 4487
_reflns_threshold_expression >2sigma(I)
_cod_data_source_file ja070103isi20070327_094046.cif
_cod_data_source_block rh106lt_0m
_cod_database_code 4109479

loop_
_symmetry_equiv_pos_as_xyz
'x, y, z'
'-x+1/2, y, -z+1/2'
'-x, -y, -z'
'x-1/2, -y, z-1/2'

loop_
_atom_site_label
_atom_site_type_symbol
_atom_site_fract_x
_atom_site_fract_y
_atom_site_fract_z
_atom_site_U_iso_or_equiv
_atom_site_adp_type
_atom_site_occupancy
_atom_site_symmetry_multiplicity
_atom_site_calc_flag
_atom_site_refinement_flags
_atom_site_disorder_assembly
_atom_site_disorder_group
B1 B 0.2500 0.64843(17) 0.7500 0.0271(3) Uani 1 2 d S . .
O1 O 0.12696(9) 0.55557(8) 0.74739(4) 0.0317(2) Uani 1 1 d . . .
C1 C 0.02941(11) 0.55382(10) 0.68660(5) 0.0240(2) Uani 1 1 d . . .
C2 C -0.08425(12) 0.46056(11) 0.69366(6) 0.0279(2) Uani 1 1 d . . .
H2 H -0.0899 0.4028 0.7410 0.034 Uiso 1 1 calc R . .
C3 C -0.18694(11) 0.45215(11) 0.63296(6) 0.0277(2) Uani 1 1 d . . .
H3 H -0.2628 0.3880 0.6386 0.033 Uiso 1 1 calc R . .
C3A C -0.18219(10) 0.53748(10) 0.56173(6) 0.0234(2) Uani 1 1 d . . .
C4 C -0.28552(10) 0.52900(11) 0.49758(7) 0.0292(2) Uani 1 1 d . . .
H4 H -0.3627 0.4663 0.5025 0.035 Uiso 1 1 calc R . .
C5 C -0.27613(11) 0.61040(12) 0.42780(7) 0.0320(2) Uani 1 1 d . . .
H5 H -0.3465 0.6034 0.3852 0.038 Uiso 1 1 calc R . .
C6 C -0.16368(11) 0.70250(11) 0.42000(6) 0.0279(2) Uani 1 1 d . . .
H6 H -0.1572 0.7570 0.3715 0.034 Uiso 1 1 calc R . .
C6A C -0.05956(10) 0.71632(10) 0.48269(6) 0.0224(2) Uani 1 1 d . . .
C7 C 0.05754(10) 0.80831(11) 0.47716(6) 0.0249(2) Uani 1 1 d . . .
H7 H 0.0648 0.8649 0.4295 0.030 Uiso 1 1 calc R . .
C8 C 0.16035(10) 0.81880(11) 0.53759(6) 0.0248(2) Uani 1 1 d . . .
H8 H 0.2361 0.8826 0.5309 0.030 Uiso 1 1 calc R . .
C9 C 0.15631(10) 0.73579(10) 0.61066(5) 0.02150(19) Uani 1 1 d . A .
C9A C 0.03880(9) 0.64217(10) 0.61786(5) 0.02032(19) Uani 1 1 d . . .
C9B C -0.06769(9) 0.63265(10) 0.55459(5) 0.01970(19) Uani 1 1 d . . .
N1 N 0.25425(9) 0.74234(9) 0.67262(5) 0.02523(19) Uani 1 1 d D . .
C10 C 0.3806(4) 0.8334(5) 0.6653(4) 0.0289(10) Uani 0.766(4) 1 d PDU A 1
H10A H 0.4326 0.8233 0.7192 0.035 Uiso 0.766(4) 1 calc PR A 1
C11 C 0.3488(5) 0.9953(3) 0.6583(3) 0.0256(6) Uani 0.766(4) 1 d PDU A 1
H11A H 0.3446 1.0239 0.6003 0.031 Uiso 0.766(4) 1 calc PR A 1
H11B H 0.2567 1.0152 0.6805 0.031 Uiso 0.766(4) 1 calc PR A 1
C12 C 0.4609(6) 1.0830(9) 0.7051(4) 0.0381(7) Uani 0.766(4) 1 d PDU A 1
H12A H 0.4775 1.0391 0.7595 0.046 Uiso 0.766(4) 1 calc PR A 1
H12B H 0.4234 1.1805 0.7134 0.046 Uiso 0.766(4) 1 calc PR A 1
C13 C 0.6021(5) 1.0980(4) 0.6663(3) 0.0535(11) Uani 0.766(4) 1 d PDU A 1
H13A H 0.5881 1.1486 0.6136 0.064 Uiso 0.766(4) 1 calc PR A 1
H13B H 0.6645 1.1577 0.7021 0.064 Uiso 0.766(4) 1 calc PR A 1
C14 C 0.6733(2) 0.9546(3) 0.65185(19) 0.0536(6) Uani 0.766(4) 1 d PDU A 1
H14A H 0.6719 0.8962 0.7021 0.064 Uiso 0.766(4) 1 calc PR A 1
H14B H 0.7721 0.9720 0.6401 0.064 Uiso 0.766(4) 1 calc PR A 1
C15 C 0.60285(15) 0.87083(17) 0.58136(11) 0.0374(5) Uani 0.766(4) 1 d PDU A 1
H15A H 0.6747 0.8120 0.5559 0.045 Uiso 0.766(4) 1 calc PR A 1
H15B H 0.5668 0.9403 0.5399 0.045 Uiso 0.766(4) 1 calc PR A 1
C16 C 0.4824(4) 0.7719(4) 0.60311(17) 0.0300(6) Uani 0.766(4) 1 d PDU A 1
H16A H 0.5227 0.6816 0.6256 0.036 Uiso 0.766(4) 1 calc PR A 1
H16B H 0.4278 0.7475 0.5523 0.036 Uiso 0.766(4) 1 calc PR A 1
C10D C 0.3845(11) 0.8269(14) 0.6791(13) 0.021(2) Uani 0.234(4) 1 d PDU A 2
H10B H 0.4232 0.8135 0.7362 0.025 Uiso 0.234(4) 1 calc PR A 2
C11D C 0.364(2) 0.9867(15) 0.6682(14) 0.044(3) Uani 0.234(4) 1 d PDU A 2
H11C H 0.3747 1.0083 0.6099 0.052 Uiso 0.234(4) 1 calc PR A 2
H11D H 0.2664 1.0086 0.6800 0.052 Uiso 0.234(4) 1 calc PR A 2
C12D C 0.456(2) 1.090(3) 0.7169(15) 0.0381(7) Uani 0.234(4) 1 d PDU A 2
H12C H 0.4786 1.0532 0.7723 0.046 Uiso 0.234(4) 1 calc PR A 2
H12D H 0.4099 1.1849 0.7212 0.046 Uiso 0.234(4) 1 calc PR A 2
C13D C 0.5863(18) 1.1021(15) 0.6689(11) 0.056(4) Uani 0.234(4) 1 d PDU A 2
H13C H 0.6629 1.1300 0.7083 0.067 Uiso 0.234(4) 1 calc PR A 2
H13D H 0.5713 1.1844 0.6314 0.067 Uiso 0.234(4) 1 calc PR A 2
C14D C 0.6430(8) 0.9802(7) 0.6180(5) 0.0482(17) Uani 0.234(4) 1 d PDU A 2
H14C H 0.5983 0.9872 0.5626 0.058 Uiso 0.234(4) 1 calc PR A 2
H14D H 0.7441 0.9971 0.6130 0.058 Uiso 0.234(4) 1 calc PR A 2
C15D C 0.6250(5) 0.8275(6) 0.6474(4) 0.0391(15) Uani 0.234(4) 1 d PDU A 2
H15C H 0.6954 0.7662 0.6225 0.047 Uiso 0.234(4) 1 calc PR A 2
H15D H 0.6439 0.8251 0.7071 0.047 Uiso 0.234(4) 1 calc PR A 2
C16D C 0.4837(13) 0.7652(14) 0.6283(5) 0.0311(19) Uani 0.234(4) 1 d PU A 2
H16C H 0.4555 0.7837 0.5705 0.037 Uiso 0.234(4) 1 calc PR A 2
H16D H 0.4868 0.6601 0.6367 0.037 Uiso 0.234(4) 1 calc PR A 2

loop_
_atom_site_aniso_label
_atom_site_aniso_U_11
_atom_site_aniso_U_22
_atom_site_aniso_U_33
_atom_site_aniso_U_23
_atom_site_aniso_U_13
_atom_site_aniso_U_12
B1 0.0395(8) 0.0216(7) 0.0189(7) 0.000 -0.0112(6) 0.000
O1 0.0506(5) 0.0250(4) 0.0180(3) 0.0051(3) -0.0119(3) -0.0090(3)
C1 0.0349(5) 0.0209(4) 0.0160(4) -0.0004(3) -0.0024(4) -0.0024(3)
C2 0.0404(6) 0.0243(5) 0.0196(4) 0.0003(3) 0.0053(4) -0.0053(4)
C3 0.0285(5) 0.0272(5) 0.0280(5) -0.0025(4) 0.0070(4) -0.0050(4)
C3A 0.0214(4) 0.0240(4) 0.0249(5) -0.0040(3) 0.0019(3) 0.0011(3)
C4 0.0207(4) 0.0293(5) 0.0371(5) -0.0057(4) -0.0030(4) 0.0006(4)
C5 0.0272(5) 0.0338(5) 0.0336(5) -0.0041(4) -0.0112(4) 0.0051(4)
C6 0.0308(5) 0.0298(5) 0.0223(5) 0.0006(4) -0.0075(4) 0.0048(4)
C6A 0.0245(4) 0.0235(4) 0.0188(4) 0.0001(3) -0.0023(3) 0.0037(3)
C7 0.0311(5) 0.0255(5) 0.0178(4) 0.0039(3) -0.0015(3) -0.0003(4)
C8 0.0282(5) 0.0253(5) 0.0205(4) 0.0037(3) -0.0021(3) -0.0041(4)
C9 0.0263(4) 0.0203(4) 0.0174(4) 0.0008(3) -0.0040(3) -0.0013(3)
C9A 0.0252(4) 0.0198(4) 0.0157(4) -0.0003(3) -0.0014(3) -0.0004(3)
C9B 0.0203(4) 0.0211(4) 0.0176(4) -0.0021(3) -0.0002(3) 0.0021(3)
N1 0.0314(4) 0.0215(4) 0.0217(4) 0.0025(3) -0.0095(3) -0.0043(3)
C10 0.0319(11) 0.0261(12) 0.027(2) 0.0034(9) -0.0140(9) -0.0058(9)
C11 0.0329(12) 0.0171(8) 0.0258(14) 0.0004(8) -0.0071(9) -0.0039(8)
C12 0.0564(9) 0.0266(11) 0.030(2) -0.0043(13) -0.0062(10) -0.0115(8)
C13 0.057(2) 0.043(2) 0.0605(19) -0.0018(15) -0.0010(15) -0.0323(16)
C14 0.0327(10) 0.0456(11) 0.0805(18) 0.0043(11) -0.0165(10) -0.0163(8)
C15 0.0269(7) 0.0313(8) 0.0543(11) 0.0036(6) 0.0039(6) -0.0046(5)
C16 0.0275(8) 0.0254(8) 0.0365(15) -0.0007(11) -0.0040(11) -0.0034(6)
C10D 0.029(3) 0.013(3) 0.019(5) 0.000(3) -0.015(2) 0.000(2)
C11D 0.049(6) 0.050(5) 0.032(5) 0.011(3) -0.008(4) 0.011(3)
C12D 0.0564(9) 0.0266(11) 0.030(2) -0.0043(13) -0.0062(10) -0.0115(8)
C13D 0.034(4) 0.026(5) 0.107(9) -0.019(5) -0.014(4) 0.007(4)
C14D 0.033(3) 0.062(4) 0.051(4) 0.007(3) 0.002(3) -0.017(3)
C15D 0.028(2) 0.041(3) 0.049(3) -0.014(2) 0.003(2) -0.0073(19)
C16D 0.031(3) 0.037(3) 0.024(4) -0.004(3) -0.011(3) -0.009(2)

loop_
_atom_type_symbol
_atom_type_description
_atom_type_scat_dispersion_real
_atom_type_scat_dispersion_imag
_atom_type_scat_source
C C 0.0033 0.0016 'International Tables Vol C Tables 4.2.6.8 and 6.1.1.4'
H H 0.0000 0.0000 'International Tables Vol C Tables 4.2.6.8 and 6.1.1.4'
B B 0.0013 0.0007 'International Tables Vol C Tables 4.2.6.8 and 6.1.1.4'
N N 0.0061 0.0033 'International Tables Vol C Tables 4.2.6.8 and 6.1.1.4'
O O 0.0106 0.0060 'International Tables Vol C Tables 4.2.6.8 and 6.1.1.4'

loop_
_geom_angle_atom_site_label_1
_geom_angle_atom_site_label_2
_geom_angle_atom_site_label_3
_geom_angle
_geom_angle_site_symmetry_1
_geom_angle_site_symmetry_3
O1 B1 O1 107.41(12) . 2_556
O1 B1 N1 107.73(4) . 2_556
O1 B1 N1 111.46(4) 2_556 2_556
O1 B1 N1 111.46(4) . .
O1 B1 N1 107.73(4) 2_556 .
N1 B1 N1 111.02(12) 2_556 .
C1 O1 B1 124.30(7) . .
O1 C1 C2 117.64(8) . .
O1 C1 C9A 121.61(9) . .
C2 C1 C9A 120.75(9) . .
C3 C2 C1 120.58(9) . .
C2 C3 C3A 121.18(9) . .
C4 C3A C3 122.30(9) . .
C4 C3A C9B 119.29(9) . .
C3 C3A C9B 118.40(9) . .
C5 C4 C3A 121.07(9) . .
C4 C5 C6 119.95(9) . .
C5 C6 C6A 121.03(9) . .
C6 C6A C7 122.96(9) . .
C6 C6A C9B 119.53(9) . .
C7 C6A C9B 117.49(8) . .
C8 C7 C6A 122.72(9) . .
C7 C8 C9 121.46(9) . .
N1 C9 C8 124.11(8) . .
N1 C9 C9A 118.96(8) . .
C8 C9 C9A 116.93(8) . .
C1 C9A C9B 118.58(8) . .
C1 C9A C9 120.37(8) . .
C9B C9A C9 121.02(8) . .
C3A C9B C6A 119.10(8) . .
C3A C9B C9A 120.50(8) . .
C6A C9B C9A 120.38(8) . .
C9 N1 C10D 129.2(8) . .
C9 N1 C10 120.1(3) . .
C10D N1 C10 9.2(11) . .
C9 N1 B1 123.23(7) . .
C10D N1 B1 107.5(8) . .
C10 N1 B1 116.4(3) . .
N1 C10 C11 113.9(3) . .
N1 C10 C16 112.5(3) . .
C11 C10 C16 116.1(4) . .
C12 C11 C10 110.8(5) . .
C11 C12 C13 117.0(4) . .
C14 C13 C12 113.4(5) . .
C13 C14 C15 112.5(3) . .
C14 C15 C16 116.12(18) . .
C15 C16 C10 115.8(3) . .
C16D C10D N1 109.3(10) . .
C16D C10D C11D 114.5(15) . .
N1 C10D C11D 114.5(12) . .
C12D C11D C10D 120.1(19) . .
C11D C12D C13D 104.1(16) . .
C12D C13D C14D 123.9(15) . .
C15D C14D C13D 118.3(8) . .
C16D C15D C14D 114.6(7) . .
C10D C16D C15D 110.2(8) . .

loop_
_geom_bond_atom_site_label_1
_geom_bond_atom_site_label_2
_geom_bond_distance
_geom_bond_site_symmetry_2
B1 O1 1.4631(12) .
B1 O1 1.4631(12) 2_556
B1 N1 1.5467(12) 2_556
B1 N1 1.5468(12) .
O1 C1 1.3345(11) .
C1 C2 1.4043(14) .
C1 C9A 1.4051(13) .
C2 C3 1.3687(15) .
C3 C3A 1.4185(14) .
C3A C4 1.4128(13) .
C3A C9B 1.4218(13) .
C4 C5 1.3825(16) .
C5 C6 1.3900(16) .
C6 C6A 1.4047(13) .
C6A C7 1.4203(14) .
C6A C9B 1.4218(13) .
C7 C8 1.3677(13) .
C8 C9 1.4313(13) .
C9 N1 1.3520(11) .
C9 C9A 1.4357(13) .
C9A C9B 1.4236(12) .
N1 C10D 1.477(8) .
N1 C10 1.490(3) .
C10 C11 1.543(4) .
C10 C16 1.559(5) .
C11 C12 1.528(3) .
C12 C13 1.532(4) .
C13 C14 1.525(4) .
C14 C15 1.527(3) .
C15 C16 1.535(4) .
C10D C16D 1.420(17) .
C10D C11D 1.512(10) .
C11D C12D 1.510(10) .
C12D C13D 1.515(10) .
C13D C14D 1.528(9) .
C14D C15D 1.516(8) .
C15D C16D 1.494(13) .

loop_
_geom_torsion_atom_site_label_1
_geom_torsion_atom_site_label_2
_geom_torsion_atom_site_label_3
_geom_torsion_atom_site_label_4
_geom_torsion
_geom_torsion_site_symmetry_1
O1 B1 O1 C1 -118.86(10) 2_556
N1 B1 O1 C1 120.95(9) 2_556
N1 B1 O1 C1 -1.08(14) .
B1 O1 C1 C2 -178.76(9) .
B1 O1 C1 C9A 0.98(15) .
O1 C1 C2 C3 -179.12(9) .
C9A C1 C2 C3 1.14(16) .
C1 C2 C3 C3A -0.39(16) .
C2 C3 C3A C4 178.86(9) .
C2 C3 C3A C9B 0.01(15) .
C3 C3A C4 C5 -178.09(10) .
C9B C3A C4 C5 0.75(15) .
C3A C4 C5 C6 -0.04(16) .
C4 C5 C6 C6A -1.01(16) .
C5 C6 C6A C7 179.58(9) .
C5 C6 C6A C9B 1.31(15) .
C6 C6A C7 C8 -178.40(9) .
C9B C6A C7 C8 -0.10(15) .
C6A C7 C8 C9 0.45(16) .
C7 C8 C9 N1 -179.52(9) .
C7 C8 C9 C9A -0.57(14) .
O1 C1 C9A C9B 178.78(8) .
C2 C1 C9A C9B -1.49(14) .
O1 C1 C9A C9 1.10(15) .
C2 C1 C9A C9 -179.17(9) .
N1 C9 C9A C1 -3.00(14) .
C8 C9 C9A C1 178.00(9) .
N1 C9 C9A C9B 179.38(8) .
C8 C9 C9A C9B 0.37(14) .
C4 C3A C9B C6A -0.43(13) .
C3 C3A C9B C6A 178.45(8) .
C4 C3A C9B C9A -179.26(8) .
C3 C3A C9B C9A -0.38(14) .
C6 C6A C9B C3A -0.58(13) .
C7 C6A C9B C3A -178.94(8) .
C6 C6A C9B C9A 178.26(9) .
C7 C6A C9B C9A -0.10(13) .
C1 C9A C9B C3A 1.11(13) .
C9 C9A C9B C3A 178.77(8) .
C1 C9A C9B C6A -177.71(8) .
C9 C9A C9B C6A -0.05(14) .
C8 C9 N1 C10D -2.5(8) .
C9A C9 N1 C10D 178.6(7) .
C8 C9 N1 C10 -3.9(3) .
C9A C9 N1 C10 177.2(2) .
C8 C9 N1 B1 -178.19(9) .
C9A C9 N1 B1 2.88(14) .
O1 B1 N1 C9 -0.92(14) .
O1 B1 N1 C9 116.67(9) 2_556
N1 B1 N1 C9 -121.03(10) 2_556
O1 B1 N1 C10D -177.5(6) .
O1 B1 N1 C10D -59.9(6) 2_556
N1 B1 N1 C10D 62.4(6) 2_556
O1 B1 N1 C10 -175.4(2) .
O1 B1 N1 C10 -57.8(2) 2_556
N1 B1 N1 C10 64.5(2) 2_556
C9 N1 C10 C11 64.4(5) .
C10D N1 C10 C11 -109(5) .
B1 N1 C10 C11 -120.9(4) .
C9 N1 C10 C16 -70.4(4) .
C10D N1 C10 C16 117(5) .
B1 N1 C10 C16 104.3(4) .
N1 C10 C11 C12 142.2(4) .
C16 C10 C11 C12 -84.6(6) .
C10 C11 C12 C13 74.9(8) .
C11 C12 C13 C14 -59.2(8) .
C12 C13 C14 C15 72.9(5) .
C13 C14 C15 C16 -88.2(3) .
C14 C15 C16 C10 41.0(4) .
N1 C10 C16 C15 170.4(3) .
C11 C10 C16 C15 36.6(5) .
C9 N1 C10D C16D -73.3(13) .
C10 N1 C10D C16D -65(5) .
B1 N1 C10D C16D 103.0(12) .
C9 N1 C10D C11D 56.7(18) .
C10 N1 C10D C11D 65(5) .
B1 N1 C10D C11D -127.0(15) .
C16D C10D C11D C12D -88(2) .
N1 C10D C11D C12D 144.5(18) .
C10D C11D C12D C13D 84(3) .
C11D C12D C13D C14D -31(3) .
C12D C13D C14D C15D -34(2) .
C13D C14D C15D C16D 80.2(12) .
N1 C10D C16D C15D -167.4(10) .
C11D C10D C16D C15D 62.6(16) .
C14D C15D C16D C10D -73.2(11) .
